data_4034278
loop_
_publ_author_name
'Meng, Fan-Jie'
'Shi, Lei'
'Feng, Guang-Shou'
'Sun, Lei'
'Zhou, Yong-Gui'

_publ_section_title
;
 Enantioselective Synthesis of 3,4-Dihydropyrimidin-2(1 H)-ones through
 Organocatalytic Transfer Hydrogenation of 2-Hydroxypyrimidines.
;
_journal_issue 7
_journal_name_full 'The Journal of organic chemistry'
_journal_page_first 4435
_journal_page_last 4442
_journal_paper_doi 10.1021/acs.joc.8b03128
_journal_volume 84
_journal_year 2019
_chemical_absolute_configuration ad
_chemical_formula_sum 'C19 H18 N2 O3'
_chemical_formula_weight 322.35
_space_group_crystal_system monoclinic
_space_group_IT_number 4
_space_group_name_Hall 'P 2yb'
_space_group_name_H-M_alt 'P 1 21 1'
_atom_sites_solution_hydrogens mixed
_audit_creation_method SHELXL-2013
_cell_angle_alpha 90
_cell_angle_beta 102.7850(10)
_cell_angle_gamma 90
_cell_formula_units_Z 8
_cell_length_a 11.7922(2)
_cell_length_b 14.2337(3)
_cell_length_c 21.0488(4)
_cell_measurement_reflns_used 9781
_cell_measurement_temperature 270(2)
_cell_measurement_theta_max 139.649
_cell_measurement_theta_min 7.558
_cell_volume 3445.38(11)
_computing_cell_refinement 'Bruker SAINT'
_computing_data_collection 'Bruker APEX2'
_computing_data_reduction 'Bruker SAINT'
_computing_molecular_graphics 'Bruker SHELXTL'
_computing_publication_material 'Bruker SHELXTL'
_computing_structure_refinement 'SHELXL-2013 (Sheldrick, 2013)'
_computing_structure_solution 'SHELXS-97 (Sheldrick 2008)'
_diffrn_ambient_temperature 270(2)
_diffrn_measured_fraction_theta_full 0.997
_diffrn_measured_fraction_theta_max 0.995
_diffrn_measurement_device_type 'Bruker APEX-II CCD'
_diffrn_measurement_method '\f and \w scans'
_diffrn_radiation_type CuK\a
_diffrn_radiation_wavelength 1.54178
_diffrn_reflns_av_R_equivalents 0.0690
_diffrn_reflns_av_unetI/netI 0.0417
_diffrn_reflns_Laue_measured_fraction_full 0.997
_diffrn_reflns_Laue_measured_fraction_max 0.995
_diffrn_reflns_limit_h_max 13
_diffrn_reflns_limit_h_min -14
_diffrn_reflns_limit_k_max 17
_diffrn_reflns_limit_k_min -16
_diffrn_reflns_limit_l_max 25
_diffrn_reflns_limit_l_min -24
_diffrn_reflns_number 72687
_diffrn_reflns_point_group_measured_fraction_full 0.992
_diffrn_reflns_point_group_measured_fraction_max 0.988
_diffrn_reflns_theta_full 67.679
_diffrn_reflns_theta_max 70.173
_diffrn_reflns_theta_min 3.779
_exptl_absorpt_coefficient_mu 0.691
_exptl_absorpt_correction_T_max 0.7456
_exptl_absorpt_correction_T_min 0.5731
_exptl_absorpt_correction_type multi-scan
_exptl_absorpt_process_details sadabs
_exptl_crystal_colour colorless
_exptl_crystal_density_diffrn 1.243
_exptl_crystal_description prismatic
_exptl_crystal_F_000 1360
_exptl_crystal_size_max 0.200
_exptl_crystal_size_mid 0.160
_exptl_crystal_size_min 0.130
_refine_diff_density_max 0.132
_refine_diff_density_min -0.135
_refine_diff_density_rms 0.029
_refine_ls_abs_structure_details
; 
 Flack x determined using 4192 quotients [(I+)-(I-)]/[(I+)+(I-)] 
 (Parsons and Flack (2004), Acta Cryst. A60, s61). 
;
_refine_ls_abs_structure_Flack -0.12(8)
_refine_ls_extinction_coef 0.0032(3)
_refine_ls_extinction_expression Fc^*^=kFc[1+0.001xFc^2^\l^3^/sin(2\q)]^-1/4^
_refine_ls_extinction_method SHELXL
_refine_ls_goodness_of_fit_ref 1.041
_refine_ls_hydrogen_treatment mixed
_refine_ls_matrix_type full
_refine_ls_number_parameters 902
_refine_ls_number_reflns 12966
_refine_ls_number_restraints 1
_refine_ls_restrained_S_all 1.041
_refine_ls_R_factor_all 0.0631
_refine_ls_R_factor_gt 0.0449
_refine_ls_shift/su_max 0.004
_refine_ls_shift/su_mean 0.000
_refine_ls_structure_factor_coef Fsqd
_refine_ls_weighting_details 'w=1/[\s^2^(Fo^2^)+(0.0416P)^2^+0.5962P] where P=(Fo^2^+2Fc^2^)/3'
_refine_ls_weighting_scheme calc
_refine_ls_wR_factor_gt 0.0992
_refine_ls_wR_factor_ref 0.1114
_reflns_Friedel_coverage 0.905
_reflns_Friedel_fraction_full 0.987
_reflns_Friedel_fraction_max 0.981
_reflns_number_gt 10348
_reflns_number_total 12966
_reflns_threshold_expression 'I > 2\s(I)'
_cod_data_source_file jo8b03128_si_002.cif
_cod_data_source_block cu_d8v18168_0m
_cod_original_sg_symbol_H-M 'P 21'
_cod_database_code 4034278
_shelx_space_group_comment
; 
The symmetry employed for this shelxl refinement is uniquely defined 
by the following loop, which should always be used as a source of 
symmetry information in preference to the above space-group names. 
They are only intended as comments. 
;
_shelx_estimated_absorpt_t_min 0.874
_shelx_estimated_absorpt_t_max 0.915
_shelxl_version_number 2013-4

loop_
_space_group_symop_operation_xyz
'x, y, z'
'-x, y+1/2, -z'

loop_
_atom_site_label
_atom_site_type_symbol
_atom_site_fract_x
_atom_site_fract_y
_atom_site_fract_z
_atom_site_U_iso_or_equiv
_atom_site_adp_type
_atom_site_occupancy
_atom_site_site_symmetry_order
_atom_site_calc_flag
_atom_site_refinement_flags_posn
_atom_site_refinement_flags_adp
O1 O 0.4470(3) 0.31010(19) 0.27802(13) 0.0687(7) Uani 1 1 d . .
O2 O 0.2755(2) -0.04703(16) 0.39912(13) 0.0670(7) Uani 1 1 d . .
O3 O 0.1660(2) 0.06194(15) 0.43230(12) 0.0567(6) Uani 1 1 d . .
O1A O 0.4715(2) 0.83136(17) 0.29843(12) 0.0601(6) Uani 1 1 d . .
O2A O 0.3881(3) 0.45279(16) 0.41830(12) 0.0681(7) Uani 1 1 d . .
O3A O 0.3857(2) 0.55541(15) 0.49799(11) 0.0629(7) Uani 1 1 d . .
O1B O 0.5825(3) 0.58138(19) 0.22742(14) 0.0753(8) Uani 1 1 d . .
O2B O 0.6010(3) 0.20851(18) 0.08131(13) 0.0755(8) Uani 1 1 d . .
O3B O 0.6179(2) 0.31345(17) 0.00592(11) 0.0642(7) Uani 1 1 d . .
O1C O 0.5236(2) 1.05251(18) 0.20580(12) 0.0599(6) Uani 1 1 d . .
O2C O 0.7600(3) 0.70249(17) 0.11657(13) 0.0745(8) Uani 1 1 d . .
O3C O 0.8426(2) 0.81323(16) 0.06790(12) 0.0593(6) Uani 1 1 d . .
N1 N 0.3458(3) 0.2680(2) 0.35319(14) 0.0507(7) Uani 1 1 d . .
N2 N 0.3957(3) 0.1577(2) 0.28427(15) 0.0543(7) Uani 1 1 d . .
N1A N 0.3693(2) 0.77488(19) 0.36926(13) 0.0471(7) Uani 1 1 d . .
N2A N 0.4429(3) 0.6739(2) 0.30384(14) 0.0501(7) Uani 1 1 d . .
N1B N 0.6604(3) 0.5244(2) 0.14628(14) 0.0532(7) Uani 1 1 d . .
N2B N 0.5815(3) 0.4240(2) 0.20971(15) 0.0549(7) Uani 1 1 d . .
N1C N 0.6373(3) 1.0138(2) 0.13614(14) 0.0503(7) Uani 1 1 d . .
N2C N 0.6006(3) 0.9066(2) 0.21079(14) 0.0514(7) Uani 1 1 d . .
C1 C 0.3987(3) 0.2474(2) 0.30261(16) 0.0504(8) Uani 1 1 d . .
C2 C 0.3031(3) 0.2004(2) 0.38868(14) 0.0414(7) Uani 1 1 d . .
C3 C 0.2953(3) 0.1101(2) 0.36816(15) 0.0424(7) Uani 1 1 d . .
C4 C 0.3335(3) 0.0811(2) 0.30723(15) 0.0453(7) Uani 1 1 d . .
H4 H 0.3876 0.0283 0.3185 0.054 Uiso 1 1 calc R U
C5 C 0.2299(3) 0.0472(2) 0.25547(15) 0.0474(8) Uani 1 1 d . .
C6 C 0.1359(3) 0.1063(3) 0.23341(18) 0.0624(10) Uani 1 1 d . .
H6 H 0.1376 0.1678 0.2485 0.075 Uiso 1 1 calc R U
C7 C 0.0399(4) 0.0738(3) 0.1891(2) 0.0740(12) Uani 1 1 d . .
H7 H -0.0229 0.1137 0.1742 0.089 Uiso 1 1 calc R U
C8 C 0.0363(4) -0.0164(3) 0.1669(2) 0.0714(11) Uani 1 1 d . .
H8 H -0.0296 -0.0382 0.1378 0.086 Uiso 1 1 calc R U
C9 C 0.1291(4) -0.0747(3) 0.18706(19) 0.0709(11) Uani 1 1 d . .
H9 H 0.1273 -0.1356 0.1709 0.085 Uiso 1 1 calc R U
C10 C 0.2261(3) -0.0430(3) 0.23171(17) 0.0583(9) Uani 1 1 d . .
H10 H 0.2890 -0.0830 0.2457 0.070 Uiso 1 1 calc R U
C11 C 0.2727(3) 0.2356(2) 0.44914(14) 0.0421(7) Uani 1 1 d . .
C12 C 0.1858(3) 0.3010(3) 0.44609(18) 0.0577(9) Uani 1 1 d . .
H12 H 0.1479 0.3256 0.4061 0.069 Uiso 1 1 calc R U
C13 C 0.1549(4) 0.3301(3) 0.5029(2) 0.0762(12) Uani 1 1 d . .
H13 H 0.0946 0.3730 0.5005 0.091 Uiso 1 1 calc R U
C14 C 0.2112(4) 0.2969(3) 0.5618(2) 0.0766(13) Uani 1 1 d . .
H14 H 0.1902 0.3173 0.5996 0.092 Uiso 1 1 calc R U
C15 C 0.2989(4) 0.2337(3) 0.56528(18) 0.0695(11) Uani 1 1 d . .
H15 H 0.3381 0.2112 0.6057 0.083 Uiso 1 1 calc R U
C16 C 0.3305(3) 0.2024(3) 0.50949(16) 0.0534(8) Uani 1 1 d . .
H16 H 0.3904 0.1591 0.5125 0.064 Uiso 1 1 calc R U
C17 C 0.2471(3) 0.0347(2) 0.40147(15) 0.0461(7) Uani 1 1 d . .
C18 C 0.1296(4) -0.0046(3) 0.4755(2) 0.0777(12) Uani 1 1 d . .
H18A H 0.0795 -0.0514 0.4501 0.093 Uiso 1 1 calc R U
H18B H 0.1972 -0.0364 0.5012 0.093 Uiso 1 1 calc R U
C19 C 0.0688(6) 0.0420(4) 0.5179(3) 0.139(3) Uani 1 1 d . .
H19A H 0.1174 0.0900 0.5417 0.208 Uiso 1 1 calc R U
H19B H 0.0488 -0.0027 0.5478 0.208 Uiso 1 1 calc R U
H19C H -0.0009 0.0699 0.4926 0.208 Uiso 1 1 calc R U
C1A C 0.4308(3) 0.7630(2) 0.32105(15) 0.0472(7) Uani 1 1 d . .
C2A C 0.3505(3) 0.7037(2) 0.41025(15) 0.0420(7) Uani 1 1 d . .
C3A C 0.3646(3) 0.6137(2) 0.39238(15) 0.0443(7) Uani 1 1 d . .
C4A C 0.3786(3) 0.5951(2) 0.32351(15) 0.0474(8) Uani 1 1 d . .
H4A H 0.4264 0.5386 0.3246 0.057 Uiso 1 1 calc R U
C5A C 0.2631(3) 0.5774(3) 0.27575(16) 0.0569(9) Uani 1 1 d . .
C6A C 0.2332(5) 0.4869(3) 0.2555(2) 0.0912(16) Uani 1 1 d . .
H6A H 0.2842 0.4376 0.2698 0.109 Uiso 1 1 calc R U
C7A C 0.1247(7) 0.4692(5) 0.2128(3) 0.115(2) Uani 1 1 d . .
H7A H 0.1040 0.4082 0.1990 0.138 Uiso 1 1 calc R U
C8A C 0.0500(5) 0.5425(6) 0.1918(3) 0.114(2) Uani 1 1 d . .
H8A H -0.0219 0.5310 0.1642 0.137 Uiso 1 1 calc R U
C9A C 0.0800(5) 0.6301(5) 0.2106(2) 0.110(2) Uani 1 1 d . .
H9A H 0.0293 0.6794 0.1957 0.132 Uiso 1 1 calc R U
C10A C 0.1871(4) 0.6486(4) 0.2527(2) 0.0868(14) Uani 1 1 d . .
H10A H 0.2070 0.7101 0.2652 0.104 Uiso 1 1 calc R U
C11A C 0.3172(3) 0.7368(2) 0.47066(14) 0.0409(7) Uani 1 1 d . .
C12A C 0.2114(3) 0.7103(2) 0.48337(16) 0.0509(8) Uani 1 1 d . .
H12A H 0.1620 0.6705 0.4549 0.061 Uiso 1 1 calc R U
C13A C 0.1796(3) 0.7437(3) 0.53884(18) 0.0620(10) Uani 1 1 d . .
H13A H 0.1080 0.7269 0.5471 0.074 Uiso 1 1 calc R U
C14A C 0.2526(4) 0.8011(3) 0.58163(18) 0.0630(10) Uani 1 1 d . .
H14A H 0.2315 0.8217 0.6193 0.076 Uiso 1 1 calc R U
C15A C 0.3565(4) 0.8281(3) 0.56879(17) 0.0588(9) Uani 1 1 d . .
H15A H 0.4057 0.8675 0.5977 0.071 Uiso 1 1 calc R U
C16A C 0.3892(3) 0.7972(2) 0.51291(16) 0.0498(8) Uani 1 1 d . .
H16A H 0.4592 0.8169 0.5039 0.060 Uiso 1 1 calc R U
C17A C 0.3776(3) 0.5325(2) 0.43609(16) 0.0463(7) Uani 1 1 d . .
C18A C 0.4062(4) 0.4830(3) 0.54722(17) 0.0599(9) Uani 1 1 d . .
H18C H 0.4889 0.4705 0.5613 0.072 Uiso 1 1 calc R U
H18D H 0.3673 0.4253 0.5302 0.072 Uiso 1 1 calc R U
C19A C 0.3586(4) 0.5186(3) 0.60315(19) 0.0768(12) Uani 1 1 d . .
H19D H 0.3924 0.5787 0.6168 0.115 Uiso 1 1 calc R U
H19E H 0.3772 0.4750 0.6387 0.115 Uiso 1 1 calc R U
H19F H 0.2757 0.5249 0.5897 0.115 Uiso 1 1 calc R U
C1B C 0.6057(3) 0.5126(2) 0.19763(17) 0.0541(9) Uani 1 1 d . .
C2B C 0.6650(3) 0.4551(2) 0.10074(15) 0.0433(7) Uani 1 1 d . .
C3B C 0.6411(3) 0.3652(2) 0.11432(15) 0.0453(7) Uani 1 1 d . .
C4B C 0.6252(3) 0.3409(2) 0.18176(16) 0.0489(8) Uani 1 1 d . .
H4B H 0.5650 0.2923 0.1769 0.059 Uiso 1 1 calc R U
C5B C 0.7348(3) 0.3016(3) 0.22589(16) 0.0538(8) Uani 1 1 d . .
C6B C 0.7352(4) 0.2130(3) 0.25145(18) 0.0640(10) Uani 1 1 d . .
H6B H 0.6682 0.1766 0.2409 0.077 Uiso 1 1 calc R U
C7B C 0.8339(5) 0.1763(3) 0.2929(2) 0.0813(13) Uani 1 1 d . .
H7B H 0.8322 0.1163 0.3101 0.098 Uiso 1 1 calc R U
C8B C 0.9329(4) 0.2284(4) 0.3082(2) 0.0840(14) Uani 1 1 d . .
H8B H 0.9999 0.2036 0.3347 0.101 Uiso 1 1 calc R U
C9B C 0.9328(4) 0.3174(5) 0.2843(3) 0.107(2) Uani 1 1 d . .
H9B H 0.9995 0.3539 0.2958 0.128 Uiso 1 1 calc R U
C10B C 0.8355(4) 0.3542(4) 0.2433(2) 0.0927(16) Uani 1 1 d . .
H10B H 0.8376 0.4149 0.2271 0.111 Uiso 1 1 calc R U
C11B C 0.6976(3) 0.4905(2) 0.04079(15) 0.0447(7) Uani 1 1 d . .
C12B C 0.8035(3) 0.4654(3) 0.02750(17) 0.0551(9) Uani 1 1 d . .
H12B H 0.8539 0.4262 0.0560 0.066 Uiso 1 1 calc R U
C13B C 0.8342(4) 0.4986(3) -0.02806(19) 0.0668(10) Uani 1 1 d . .
H13B H 0.9056 0.4821 -0.0367 0.080 Uiso 1 1 calc R U
C14B C 0.7595(4) 0.5561(3) -0.07069(18) 0.0663(10) Uani 1 1 d . .
H14B H 0.7794 0.5771 -0.1086 0.080 Uiso 1 1 calc R U
C15B C 0.6556(4) 0.5821(3) -0.05683(18) 0.0637(10) Uani 1 1 d . .
H15B H 0.6055 0.6212 -0.0854 0.076 Uiso 1 1 calc R U
C16B C 0.6246(3) 0.5509(2) -0.00106(17) 0.0536(8) Uani 1 1 d . .
H16B H 0.5549 0.5703 0.0085 0.064 Uiso 1 1 calc R U
C17B C 0.6199(3) 0.2879(2) 0.06670(16) 0.0493(8) Uani 1 1 d . .
C18B C 0.5864(4) 0.2453(3) -0.04560(18) 0.0682(11) Uani 1 1 d . .
H18E H 0.5025 0.2388 -0.0580 0.082 Uiso 1 1 calc R U
H18F H 0.6197 0.1846 -0.0312 0.082 Uiso 1 1 calc R U
C19B C 0.6321(5) 0.2791(3) -0.1019(2) 0.0896(15) Uani 1 1 d . .
H19G H 0.6022 0.3409 -0.1140 0.134 Uiso 1 1 calc R U
H19H H 0.6080 0.2371 -0.1380 0.134 Uiso 1 1 calc R U
H19I H 0.7154 0.2814 -0.0900 0.134 Uiso 1 1 calc R U
C1C C 0.5833(3) 0.9932(2) 0.18650(15) 0.0479(8) Uani 1 1 d . .
C2C C 0.6895(3) 0.9464(2) 0.10494(15) 0.0438(7) Uani 1 1 d . .
C3C C 0.7112(3) 0.8598(2) 0.13139(15) 0.0435(7) Uani 1 1 d . .
C4C C 0.6804(3) 0.8365(2) 0.19576(15) 0.0458(7) Uani 1 1 d . .
H4C H 0.6410 0.7755 0.1913 0.055 Uiso 1 1 calc R U
C5C C 0.7916(3) 0.8278(2) 0.24840(15) 0.0497(8) Uani 1 1 d . .
C6C C 0.8315(4) 0.7421(3) 0.27432(19) 0.0714(11) Uani 1 1 d . .
H6C H 0.7870 0.6884 0.2623 0.086 Uiso 1 1 calc R U
C7C C 0.9390(5) 0.7353(4) 0.3188(2) 0.0867(15) Uani 1 1 d . .
H7C H 0.9658 0.6773 0.3364 0.104 Uiso 1 1 calc R U
C8C C 1.0038(4) 0.8140(4) 0.3362(2) 0.0865(14) Uani 1 1 d . .
H8C H 1.0757 0.8093 0.3650 0.104 Uiso 1 1 calc R U
C9C C 0.9648(4) 0.8993(4) 0.3120(2) 0.0849(14) Uani 1 1 d . .
H9C H 1.0092 0.9528 0.3250 0.102 Uiso 1 1 calc R U
C10C C 0.8593(4) 0.9064(3) 0.26821(18) 0.0682(11) Uani 1 1 d . .
H10C H 0.8331 0.9651 0.2517 0.082 Uiso 1 1 calc R U
C11C C 0.7117(3) 0.9774(2) 0.04087(15) 0.0468(7) Uani 1 1 d . .
C12C C 0.6547(4) 0.9353(3) -0.01581(17) 0.0677(11) Uani 1 1 d . .
H12C H 0.6013 0.8876 -0.0145 0.081 Uiso 1 1 calc R U
C13C C 0.6761(4) 0.9635(4) -0.0750(2) 0.0852(14) Uani 1 1 d . .
H13C H 0.6369 0.9348 -0.1133 0.102 Uiso 1 1 calc R U
C14C C 0.7544(5) 1.0333(4) -0.0775(2) 0.0854(14) Uani 1 1 d . .
H14C H 0.7689 1.0519 -0.1173 0.102 Uiso 1 1 calc R U
C15C C 0.8104(4) 1.0750(4) -0.0222(2) 0.0834(14) Uani 1 1 d . .
H15C H 0.8646 1.1219 -0.0239 0.100 Uiso 1 1 calc R U
C16C C 0.7885(3) 1.0490(3) 0.03754(19) 0.0630(10) Uani 1 1 d . .
H16C H 0.8258 1.0801 0.0753 0.076 Uiso 1 1 calc R U
C17C C 0.7706(3) 0.7840(2) 0.10438(15) 0.0482(8) Uani 1 1 d . .
C18C C 0.8961(4) 0.7421(3) 0.0353(2) 0.0773(12) Uani 1 1 d . .
H18G H 0.9605 0.7135 0.0659 0.093 Uiso 1 1 calc R U
H18H H 0.8399 0.6934 0.0186 0.093 Uiso 1 1 calc R U
C19C C 0.9377(6) 0.7842(4) -0.0177(3) 0.130(3) Uani 1 1 d . .
H19J H 0.8741 0.8138 -0.0473 0.195 Uiso 1 1 calc R U
H19K H 0.9707 0.7365 -0.0403 0.195 Uiso 1 1 calc R U
H19L H 0.9959 0.8303 -0.0007 0.195 Uiso 1 1 calc R U
H1A H 0.354(3) 0.832(2) 0.3787(14) 0.037(8) Uiso 1 1 d . .
H1H H 0.626(3) 1.072(3) 0.1176(18) 0.069(12) Uiso 1 1 d . .
H2G H 0.546(3) 0.417(3) 0.2419(19) 0.065(11) Uiso 1 1 d . .
H2 H 0.430(3) 0.143(3) 0.2544(18) 0.057(11) Uiso 1 1 d . .
H1G H 0.679(3) 0.583(3) 0.1380(19) 0.073(12) Uiso 1 1 d . .
H2H H 0.567(3) 0.892(3) 0.2407(19) 0.063(12) Uiso 1 1 d . .
H2A H 0.482(3) 0.665(3) 0.2739(19) 0.068(12) Uiso 1 1 d . .
H1 H 0.353(3) 0.323(3) 0.3677(19) 0.070(13) Uiso 1 1 d . .

loop_
_atom_site_aniso_label
_atom_site_aniso_U_11
_atom_site_aniso_U_22
_atom_site_aniso_U_33
_atom_site_aniso_U_23
_atom_site_aniso_U_13
_atom_site_aniso_U_12
O1 0.0884(19) 0.0628(16) 0.0673(16) -0.0011(12) 0.0443(15) -0.0201(13)
O2 0.097(2) 0.0390(14) 0.0746(17) 0.0049(11) 0.0405(15) 0.0119(12)
O3 0.0684(16) 0.0417(13) 0.0704(16) 0.0024(10) 0.0378(13) -0.0011(10)
O1A 0.0769(17) 0.0541(14) 0.0597(15) 0.0096(11) 0.0370(13) -0.0053(12)
O2A 0.111(2) 0.0370(14) 0.0594(15) -0.0035(11) 0.0248(14) 0.0026(13)
O3A 0.108(2) 0.0373(13) 0.0446(13) 0.0066(9) 0.0204(13) 0.0064(12)
O1B 0.102(2) 0.0624(17) 0.0780(18) -0.0179(14) 0.0553(17) -0.0018(15)
O2B 0.124(2) 0.0421(14) 0.0631(16) -0.0016(12) 0.0259(16) -0.0110(14)
O3B 0.101(2) 0.0493(14) 0.0443(13) -0.0052(10) 0.0209(13) -0.0049(13)
O1C 0.0666(16) 0.0644(16) 0.0552(15) -0.0076(11) 0.0276(12) 0.0090(12)
O2C 0.115(2) 0.0411(15) 0.0808(18) -0.0049(13) 0.0516(17) -0.0091(14)
O3C 0.0700(16) 0.0491(14) 0.0696(16) -0.0074(11) 0.0391(13) -0.0031(11)
N1 0.0714(19) 0.0406(16) 0.0483(16) -0.0035(12) 0.0309(14) -0.0071(13)
N2 0.0641(19) 0.0537(18) 0.0551(18) -0.0106(13) 0.0347(16) -0.0079(13)
N1A 0.0664(18) 0.0345(15) 0.0493(16) 0.0033(11) 0.0317(14) 0.0038(12)
N2A 0.0596(18) 0.0514(16) 0.0477(16) -0.0046(12) 0.0297(14) 0.0025(13)
N1B 0.076(2) 0.0421(16) 0.0530(17) -0.0063(12) 0.0384(16) -0.0069(13)
N2B 0.066(2) 0.0571(18) 0.0507(17) 0.0011(13) 0.0337(15) -0.0072(14)
N1C 0.0643(19) 0.0452(16) 0.0481(16) 0.0057(12) 0.0270(14) 0.0045(13)
N2C 0.0569(18) 0.0569(18) 0.0479(17) 0.0048(13) 0.0280(14) -0.0013(13)
C1 0.062(2) 0.051(2) 0.0433(18) -0.0016(14) 0.0242(16) -0.0091(15)
C2 0.0488(18) 0.0402(17) 0.0383(16) 0.0009(12) 0.0163(14) 0.0015(13)
C3 0.0493(19) 0.0402(17) 0.0411(17) -0.0015(12) 0.0172(14) 0.0021(12)
C4 0.0511(19) 0.0441(17) 0.0449(17) -0.0037(13) 0.0195(15) 0.0027(14)
C5 0.056(2) 0.0513(19) 0.0388(17) -0.0038(14) 0.0188(15) -0.0010(15)
C6 0.060(2) 0.069(2) 0.059(2) -0.0136(18) 0.0132(19) 0.0082(18)
C7 0.060(3) 0.097(3) 0.064(3) -0.011(2) 0.012(2) 0.010(2)
C8 0.064(3) 0.095(3) 0.056(2) -0.012(2) 0.016(2) -0.018(2)
C9 0.094(3) 0.060(2) 0.057(2) -0.0094(18) 0.012(2) -0.020(2)
C10 0.074(3) 0.051(2) 0.051(2) -0.0035(15) 0.0152(18) -0.0030(17)
C11 0.0484(18) 0.0417(16) 0.0404(16) -0.0052(12) 0.0184(14) -0.0055(13)
C12 0.064(2) 0.057(2) 0.056(2) -0.0078(16) 0.0195(18) 0.0085(17)
C13 0.071(3) 0.076(3) 0.091(3) -0.025(2) 0.039(3) 0.007(2)
C14 0.098(3) 0.084(3) 0.061(3) -0.023(2) 0.046(3) -0.022(3)
C15 0.083(3) 0.085(3) 0.043(2) -0.0044(18) 0.021(2) -0.023(2)
C16 0.058(2) 0.058(2) 0.0454(19) 0.0024(15) 0.0152(16) -0.0029(16)
C17 0.057(2) 0.0402(18) 0.0437(17) -0.0023(13) 0.0174(15) 0.0029(14)
C18 0.104(3) 0.062(3) 0.082(3) 0.007(2) 0.054(3) -0.011(2)
C19 0.209(7) 0.089(4) 0.168(6) -0.026(4) 0.149(6) -0.043(4)
C1A 0.0529(19) 0.0496(19) 0.0439(17) 0.0032(14) 0.0210(15) 0.0007(14)
C2A 0.0521(18) 0.0367(16) 0.0424(16) 0.0023(12) 0.0215(14) 0.0012(13)
C3A 0.055(2) 0.0393(17) 0.0423(17) 0.0002(12) 0.0184(15) 0.0006(13)
C4A 0.061(2) 0.0419(17) 0.0436(17) -0.0033(13) 0.0214(16) 0.0027(14)
C5A 0.069(2) 0.065(2) 0.0418(18) -0.0075(15) 0.0228(17) -0.0085(18)
C6A 0.130(4) 0.077(3) 0.061(3) 0.004(2) 0.009(3) -0.041(3)
C7A 0.149(6) 0.124(5) 0.069(3) -0.003(3) 0.015(4) -0.081(5)
C8A 0.084(4) 0.190(8) 0.069(3) -0.008(4) 0.019(3) -0.048(5)
C9A 0.071(3) 0.174(6) 0.078(4) -0.033(4) -0.001(3) 0.017(4)
C10A 0.078(3) 0.097(4) 0.079(3) -0.029(3) 0.002(2) 0.013(3)
C11A 0.0538(19) 0.0356(15) 0.0382(16) 0.0036(12) 0.0204(14) 0.0033(13)
C12A 0.059(2) 0.0519(19) 0.0479(19) 0.0007(14) 0.0249(16) -0.0037(15)
C13A 0.065(2) 0.070(2) 0.061(2) 0.0051(19) 0.0363(19) 0.0032(19)
C14A 0.086(3) 0.065(2) 0.047(2) 0.0011(17) 0.034(2) 0.010(2)
C15A 0.077(3) 0.056(2) 0.0459(19) -0.0080(15) 0.0174(18) 0.0022(18)
C16A 0.055(2) 0.0479(19) 0.0493(19) -0.0022(14) 0.0181(16) -0.0015(14)
C17A 0.057(2) 0.0385(17) 0.0465(18) -0.0028(13) 0.0169(15) -0.0005(13)
C18A 0.075(3) 0.051(2) 0.053(2) 0.0138(16) 0.0131(18) 0.0036(17)
C19A 0.107(3) 0.073(3) 0.051(2) 0.0104(19) 0.020(2) 0.007(2)
C1B 0.065(2) 0.053(2) 0.052(2) -0.0050(15) 0.0303(18) -0.0027(16)
C2B 0.0503(19) 0.0411(17) 0.0436(17) -0.0021(13) 0.0211(14) -0.0015(13)
C3B 0.054(2) 0.0442(17) 0.0410(17) 0.0003(13) 0.0178(15) -0.0008(13)
C4B 0.057(2) 0.0473(18) 0.0471(19) 0.0023(14) 0.0224(16) -0.0070(15)
C5B 0.060(2) 0.063(2) 0.0430(18) 0.0021(15) 0.0221(16) -0.0032(17)
C6B 0.078(3) 0.055(2) 0.058(2) -0.0048(17) 0.012(2) 0.0019(19)
C7B 0.108(4) 0.065(3) 0.068(3) -0.001(2) 0.014(3) 0.026(3)
C8B 0.072(3) 0.117(4) 0.066(3) 0.009(3) 0.022(2) 0.024(3)
C9B 0.060(3) 0.160(6) 0.094(4) 0.046(4) 0.006(3) -0.018(3)
C10B 0.072(3) 0.110(4) 0.092(3) 0.049(3) 0.009(3) -0.025(3)
C11B 0.058(2) 0.0392(16) 0.0425(17) -0.0041(12) 0.0224(15) -0.0013(13)
C12B 0.060(2) 0.062(2) 0.0474(19) 0.0039(16) 0.0215(17) 0.0088(17)
C13B 0.075(3) 0.078(3) 0.058(2) 0.0013(19) 0.039(2) 0.005(2)
C14B 0.091(3) 0.071(3) 0.044(2) 0.0049(17) 0.030(2) -0.008(2)
C15B 0.076(3) 0.063(2) 0.052(2) 0.0091(17) 0.0134(19) -0.0001(19)
C16B 0.056(2) 0.053(2) 0.055(2) 0.0047(15) 0.0189(17) 0.0017(15)
C17B 0.057(2) 0.0420(19) 0.0505(19) -0.0004(14) 0.0161(16) 0.0012(14)
C18B 0.084(3) 0.062(2) 0.057(2) -0.0181(18) 0.012(2) 0.005(2)
C19B 0.131(4) 0.087(3) 0.051(2) -0.006(2) 0.020(3) 0.011(3)
C1C 0.055(2) 0.054(2) 0.0387(17) -0.0049(14) 0.0184(15) -0.0029(15)
C2C 0.0483(19) 0.0479(18) 0.0388(16) -0.0008(13) 0.0176(14) -0.0043(13)
C3C 0.0516(19) 0.0456(18) 0.0369(16) -0.0031(13) 0.0177(14) -0.0064(13)
C4C 0.055(2) 0.0463(18) 0.0413(17) 0.0013(13) 0.0208(15) -0.0050(14)
C5C 0.057(2) 0.059(2) 0.0366(16) 0.0020(14) 0.0185(15) 0.0000(16)
C6C 0.094(3) 0.064(2) 0.056(2) 0.0007(18) 0.015(2) 0.017(2)
C7C 0.100(4) 0.098(4) 0.060(3) 0.009(2) 0.012(3) 0.042(3)
C8C 0.069(3) 0.133(5) 0.058(3) 0.004(3) 0.016(2) 0.018(3)
C9C 0.073(3) 0.112(4) 0.065(3) 0.010(3) 0.005(2) -0.024(3)
C10C 0.069(3) 0.077(3) 0.056(2) 0.0107(19) 0.008(2) -0.015(2)
C11C 0.0483(19) 0.055(2) 0.0403(17) 0.0039(14) 0.0166(15) 0.0031(14)
C12C 0.067(3) 0.096(3) 0.042(2) -0.0027(19) 0.0182(18) -0.011(2)
C13C 0.086(3) 0.125(4) 0.044(2) 0.001(2) 0.016(2) 0.008(3)
C14C 0.092(3) 0.115(4) 0.061(3) 0.029(3) 0.043(3) 0.019(3)
C15C 0.079(3) 0.098(3) 0.082(3) 0.036(3) 0.037(3) -0.001(3)
C16C 0.068(2) 0.061(2) 0.062(2) 0.0159(18) 0.0184(19) -0.0047(18)
C17C 0.061(2) 0.0458(19) 0.0411(17) -0.0035(13) 0.0174(15) -0.0085(15)
C18C 0.099(3) 0.067(3) 0.079(3) -0.013(2) 0.048(3) 0.011(2)
C19C 0.187(7) 0.100(4) 0.145(5) 0.006(4) 0.129(5) 0.022(4)

loop_
_atom_type_symbol
_atom_type_description
_atom_type_scat_dispersion_real
_atom_type_scat_dispersion_imag
_atom_type_scat_source
C C 0.0181 0.0091 'International Tables Vol C Tables 4.2.6.8 and 6.1.1.4'
H H 0.0000 0.0000 'International Tables Vol C Tables 4.2.6.8 and 6.1.1.4'
N N 0.0311 0.0180 'International Tables Vol C Tables 4.2.6.8 and 6.1.1.4'
O O 0.0492 0.0322 'International Tables Vol C Tables 4.2.6.8 and 6.1.1.4'

loop_
_geom_angle_atom_site_label_1
_geom_angle_atom_site_label_2
_geom_angle_atom_site_label_3
_geom_angle
C17 O3 C18 117.7(3)
C17A O3A C18A 119.6(3)
C17B O3B C18B 119.2(3)
C17C O3C C18C 117.1(3)
C1 N1 C2 123.5(3)
C1 N1 H1 117(3)
C2 N1 H1 118(3)
C1 N2 C4 127.2(3)
C1 N2 H2 118(2)
C4 N2 H2 115(2)
C2A N1A C1A 123.5(3)
C2A N1A H1A 118(2)
C1A N1A H1A 117(2)
C1A N2A C4A 123.9(3)
C1A N2A H2A 116(3)
C4A N2A H2A 119(3)
C2B N1B C1B 123.3(3)
C2B N1B H1G 119(3)
C1B N1B H1G 117(3)
C1B N2B C4B 125.4(3)
C1B N2B H2G 115(3)
C4B N2B H2G 119(3)
C2C N1C C1C 123.1(3)
C2C N1C H1H 118(2)
C1C N1C H1H 118(2)
C1C N2C C4C 127.1(3)
C1C N2C H2H 117(3)
C4C N2C H2H 115(3)
O1 C1 N2 123.8(3)
O1 C1 N1 120.1(3)
N2 C1 N1 116.1(3)
C3 C2 N1 119.8(3)
C3 C2 C11 125.7(3)
N1 C2 C11 114.5(3)
C2 C3 C17 123.3(3)
C2 C3 C4 121.4(3)
C17 C3 C4 115.3(3)
N2 C4 C3 110.1(3)
N2 C4 C5 112.5(3)
C3 C4 C5 110.6(3)
N2 C4 H4 107.8
C3 C4 H4 107.8
C5 C4 H4 107.8
C10 C5 C6 119.0(3)
C10 C5 C4 120.8(3)
C6 C5 C4 120.2(3)
C7 C6 C5 120.0(4)
C7 C6 H6 120.0
C5 C6 H6 120.0
C8 C7 C6 120.4(4)
C8 C7 H7 119.8
C6 C7 H7 119.8
C7 C8 C9 120.3(4)
C7 C8 H8 119.8
C9 C8 H8 119.8
C8 C9 C10 119.9(4)
C8 C9 H9 120.1
C10 C9 H9 120.1
C5 C10 C9 120.4(4)
C5 C10 H10 119.8
C9 C10 H10 119.8
C12 C11 C16 118.9(3)
C12 C11 C2 120.5(3)
C16 C11 C2 120.6(3)
C11 C12 C13 119.8(4)
C11 C12 H12 120.1
C13 C12 H12 120.1
C14 C13 C12 121.0(4)
C14 C13 H13 119.5
C12 C13 H13 119.5
C13 C14 C15 119.5(4)
C13 C14 H14 120.3
C15 C14 H14 120.3
C14 C15 C16 120.8(4)
C14 C15 H15 119.6
C16 C15 H15 119.6
C15 C16 C11 120.0(4)
C15 C16 H16 120.0
C11 C16 H16 120.0
O2 C17 O3 122.3(3)
O2 C17 C3 122.9(3)
O3 C17 C3 114.8(3)
C19 C18 O3 110.6(4)
C19 C18 H18A 109.5
O3 C18 H18A 109.5
C19 C18 H18B 109.5
O3 C18 H18B 109.5
H18A C18 H18B 108.1
C18 C19 H19A 109.5
C18 C19 H19B 109.5
H19A C19 H19B 109.5
C18 C19 H19C 109.5
H19A C19 H19C 109.5
H19B C19 H19C 109.5
O1A C1A N2A 124.9(3)
O1A C1A N1A 120.2(3)
N2A C1A N1A 114.8(3)
C3A C2A N1A 118.3(3)
C3A C2A C11A 127.5(3)
N1A C2A C11A 114.2(3)
C2A C3A C17A 125.0(3)
C2A C3A C4A 118.4(3)
C17A C3A C4A 116.3(3)
N2A C4A C3A 108.0(3)
N2A C4A C5A 112.6(3)
C3A C4A C5A 112.9(3)
N2A C4A H4A 107.7
C3A C4A H4A 107.7
C5A C4A H4A 107.7
C10A C5A C6A 118.7(4)
C10A C5A C4A 122.1(4)
C6A C5A C4A 119.3(4)
C5A C6A C7A 119.8(6)
C5A C6A H6A 120.1
C7A C6A H6A 120.1
C8A C7A C6A 119.6(6)
C8A C7A H7A 120.2
C6A C7A H7A 120.2
C9A C8A C7A 120.4(6)
C9A C8A H8A 119.8
C7A C8A H8A 119.8
C8A C9A C10A 120.5(6)
C8A C9A H9A 119.7
C10A C9A H9A 119.7
C5A C10A C9A 121.0(5)
C5A C10A H10A 119.5
C9A C10A H10A 119.5
C16A C11A C12A 119.7(3)
C16A C11A C2A 120.3(3)
C12A C11A C2A 119.9(3)
C11A C12A C13A 119.5(3)
C11A C12A H12A 120.2
C13A C12A H12A 120.2
C14A C13A C12A 120.6(4)
C14A C13A H13A 119.7
C12A C13A H13A 119.7
C15A C14A C13A 119.9(3)
C15A C14A H14A 120.1
C13A C14A H14A 120.1
C14A C15A C16A 120.5(4)
C14A C15A H15A 119.8
C16A C15A H15A 119.8
C11A C16A C15A 119.7(3)
C11A C16A H16A 120.2
C15A C16A H16A 120.2
O2A C17A O3A 123.0(3)
O2A C17A C3A 123.3(3)
O3A C17A C3A 113.5(3)
O3A C18A C19A 106.8(3)
O3A C18A H18C 110.4
C19A C18A H18C 110.4
O3A C18A H18D 110.4
C19A C18A H18D 110.4
H18C C18A H18D 108.6
C18A C19A H19D 109.5
C18A C19A H19E 109.5
H19D C19A H19E 109.5
C18A C19A H19F 109.5
H19D C19A H19F 109.5
H19E C19A H19F 109.5
O1B C1B N2B 125.3(3)
O1B C1B N1B 119.8(3)
N2B C1B N1B 114.9(3)
C3B C2B N1B 119.0(3)
C3B C2B C11B 127.2(3)
N1B C2B C11B 113.8(3)
C2B C3B C17B 125.1(3)
C2B C3B C4B 119.3(3)
C17B C3B C4B 115.5(3)
N2B C4B C3B 108.7(3)
N2B C4B C5B 112.2(3)
C3B C4B C5B 113.0(3)
N2B C4B H4B 107.5
C3B C4B H4B 107.5
C5B C4B H4B 107.5
C6B C5B C10B 117.8(4)
C6B C5B C4B 120.5(3)
C10B C5B C4B 121.7(3)
C5B C6B C7B 121.4(4)
C5B C6B H6B 119.3
C7B C6B H6B 119.3
C8B C7B C6B 119.9(5)
C8B C7B H7B 120.1
C6B C7B H7B 120.1
C7B C8B C9B 119.2(5)
C7B C8B H8B 120.4
C9B C8B H8B 120.4
C8B C9B C10B 121.2(5)
C8B C9B H9B 119.4
C10B C9B H9B 119.4
C9B C10B C5B 120.4(5)
C9B C10B H10B 119.8
C5B C10B H10B 119.8
C16B C11B C12B 119.5(3)
C16B C11B C2B 120.6(3)
C12B C11B C2B 119.9(3)
C13B C12B C11B 119.9(3)
C13B C12B H12B 120.0
C11B C12B H12B 120.0
C14B C13B C12B 120.3(4)
C14B C13B H13B 119.9
C12B C13B H13B 119.9
C15B C14B C13B 119.6(3)
C15B C14B H14B 120.2
C13B C14B H14B 120.2
C14B C15B C16B 120.8(4)
C14B C15B H15B 119.6
C16B C15B H15B 119.6
C15B C16B C11B 119.8(3)
C15B C16B H16B 120.1
C11B C16B H16B 120.1
O2B C17B O3B 122.6(3)
O2B C17B C3B 122.7(3)
O3B C17B C3B 114.6(3)
O3B C18B C19B 107.7(3)
O3B C18B H18E 110.2
C19B C18B H18E 110.2
O3B C18B H18F 110.2
C19B C18B H18F 110.2
H18E C18B H18F 108.5
C18B C19B H19G 109.5
C18B C19B H19H 109.5
H19G C19B H19H 109.5
C18B C19B H19I 109.5
H19G C19B H19I 109.5
H19H C19B H19I 109.5
O1C C1C N2C 124.1(3)
O1C C1C N1C 120.3(3)
N2C C1C N1C 115.6(3)
C3C C2C N1C 120.0(3)
C3C C2C C11C 125.8(3)
N1C C2C C11C 114.1(3)
C2C C3C C17C 125.0(3)
C2C C3C C4C 120.4(3)
C17C C3C C4C 114.5(3)
N2C C4C C3C 109.8(3)
N2C C4C C5C 113.1(3)
C3C C4C C5C 109.3(3)
N2C C4C H4C 108.2
C3C C4C H4C 108.2
C5C C4C H4C 108.2
C6C C5C C10C 118.3(4)
C6C C5C C4C 121.6(3)
C10C C5C C4C 120.0(3)
C5C C6C C7C 120.3(4)
C5C C6C H6C 119.9
C7C C6C H6C 119.9
C8C C7C C6C 119.6(5)
C8C C7C H7C 120.2
C6C C7C H7C 120.2
C9C C8C C7C 120.9(5)
C9C C8C H8C 119.5
C7C C8C H8C 119.5
C8C C9C C10C 119.8(5)
C8C C9C H9C 120.1
C10C C9C H9C 120.1
C9C C10C C5C 121.1(4)
C9C C10C H10C 119.4
C5C C10C H10C 119.4
C12C C11C C16C 118.8(3)
C12C C11C C2C 120.3(3)
C16C C11C C2C 120.9(3)
C11C C12C C13C 120.3(4)
C11C C12C H12C 119.9
C13C C12C H12C 119.9
C14C C13C C12C 120.3(4)
C14C C13C H13C 119.8
C12C C13C H13C 119.8
C15C C14C C13C 119.7(4)
C15C C14C H14C 120.1
C13C C14C H14C 120.1
C14C C15C C16C 120.8(4)
C14C C15C H15C 119.6
C16C C15C H15C 119.6
C11C C16C C15C 120.0(4)
C11C C16C H16C 120.0
C15C C16C H16C 120.0
O2C C17C O3C 122.4(3)
O2C C17C C3C 123.1(3)
O3C C17C C3C 114.4(3)
C19C C18C O3C 109.6(4)
C19C C18C H18G 109.8
O3C C18C H18G 109.8
C19C C18C H18H 109.8
O3C C18C H18H 109.8
H18G C18C H18H 108.2
C18C C19C H19J 109.5
C18C C19C H19K 109.5
H19J C19C H19K 109.5
C18C C19C H19L 109.5
H19J C19C H19L 109.5
H19K C19C H19L 109.5

loop_
_geom_bond_atom_site_label_1
_geom_bond_atom_site_label_2
_geom_bond_distance
O1 C1 1.233(4)
O2 C17 1.215(4)
O3 C17 1.326(4)
O3 C18 1.443(4)
O1A C1A 1.227(4)
O2A C17A 1.210(4)
O3A C17A 1.326(4)
O3A C18A 1.444(4)
O1B C1B 1.226(4)
O2B C17B 1.205(4)
O3B C17B 1.325(4)
O3B C18B 1.441(4)
O1C C1C 1.224(4)
O2C C17C 1.200(4)
O3C C17C 1.331(4)
O3C C18C 1.444(4)
N1 C1 1.378(4)
N1 C2 1.380(4)
N1 H1 0.84(4)
N2 C1 1.333(4)
N2 C4 1.455(4)
N2 H2 0.85(4)
N1A C2A 1.380(4)
N1A C1A 1.382(4)
N1A H1A 0.86(3)
N2A C1A 1.336(4)
N2A C4A 1.464(4)
N2A H2A 0.87(4)
N1B C2B 1.385(4)
N1B C1B 1.386(4)
N1B H1G 0.88(4)
N2B C1B 1.330(4)
N2B C4B 1.464(4)
N2B H2G 0.88(4)
N1C C2C 1.382(4)
N1C C1C 1.384(4)
N1C H1H 0.91(4)
N2C C1C 1.333(4)
N2C C4C 1.454(4)
N2C H2H 0.84(4)
C2 C3 1.352(4)
C2 C11 1.484(4)
C3 C17 1.464(4)
C3 C4 1.508(4)
C4 C5 1.524(5)
C4 H4 0.9800
C5 C10 1.376(5)
C5 C6 1.387(5)
C6 C7 1.378(5)
C6 H6 0.9300
C7 C8 1.363(6)
C7 H7 0.9300
C8 C9 1.364(6)
C8 H8 0.9300
C9 C10 1.385(5)
C9 H9 0.9300
C10 H10 0.9300
C11 C12 1.375(5)
C11 C16 1.385(4)
C12 C13 1.389(5)
C12 H12 0.9300
C13 C14 1.356(6)
C13 H13 0.9300
C14 C15 1.361(6)
C14 H14 0.9300
C15 C16 1.382(5)
C15 H15 0.9300
C16 H16 0.9300
C18 C19 1.425(6)
C18 H18A 0.9700
C18 H18B 0.9700
C19 H19A 0.9600
C19 H19B 0.9600
C19 H19C 0.9600
C2A C3A 1.354(4)
C2A C11A 1.489(4)
C3A C17A 1.464(4)
C3A C4A 1.518(4)
C4A C5A 1.524(5)
C4A H4A 0.9800
C5A C10A 1.368(6)
C5A C6A 1.378(6)
C6A C7A 1.414(8)
C6A H6A 0.9300
C7A C8A 1.375(9)
C7A H7A 0.9300
C8A C9A 1.332(9)
C8A H8A 0.9300
C9A C10A 1.398(7)
C9A H9A 0.9300
C10A H10A 0.9300
C11A C16A 1.384(4)
C11A C12A 1.385(4)
C12A C13A 1.387(5)
C12A H12A 0.9300
C13A C14A 1.370(6)
C13A H13A 0.9300
C14A C15A 1.368(5)
C14A H14A 0.9300
C15A C16A 1.388(4)
C15A H15A 0.9300
C16A H16A 0.9300
C18A C19A 1.500(5)
C18A H18C 0.9700
C18A H18D 0.9700
C19A H19D 0.9600
C19A H19E 0.9600
C19A H19F 0.9600
C2B C3B 1.354(4)
C2B C11B 1.486(4)
C3B C17B 1.472(4)
C3B C4B 1.513(4)
C4B C5B 1.522(5)
C4B H4B 0.9800
C5B C6B 1.370(5)
C5B C10B 1.383(6)
C6B C7B 1.393(6)
C6B H6B 0.9300
C7B C8B 1.360(7)
C7B H7B 0.9300
C8B C9B 1.362(8)
C8B H8B 0.9300
C9B C10B 1.377(7)
C9B H9B 0.9300
C10B H10B 0.9300
C11B C16B 1.386(5)
C11B C12B 1.386(4)
C12B C13B 1.382(5)
C12B H12B 0.9300
C13B C14B 1.379(6)
C13B H13B 0.9300
C14B C15B 1.371(6)
C14B H14B 0.9300
C15B C16B 1.378(5)
C15B H15B 0.9300
C16B H16B 0.9300
C18B C19B 1.485(6)
C18B H18E 0.9700
C18B H18F 0.9700
C19B H19G 0.9600
C19B H19H 0.9600
C19B H19I 0.9600
C2C C3C 1.353(4)
C2C C11C 1.496(4)
C3C C17C 1.468(4)
C3C C4C 1.515(4)
C4C C5C 1.523(5)
C4C H4C 0.9800
C5C C6C 1.377(5)
C5C C10C 1.384(5)
C6C C7C 1.403(6)
C6C H6C 0.9300
C7C C8C 1.359(7)
C7C H7C 0.9300
C8C C9C 1.357(7)
C8C H8C 0.9300
C9C C10C 1.379(6)
C9C H9C 0.9300
C10C H10C 0.9300
C11C C12C 1.371(5)
C11C C16C 1.376(5)
C12C C13C 1.385(5)
C12C H12C 0.9300
C13C C14C 1.365(7)
C13C H13C 0.9300
C14C C15C 1.343(7)
C14C H14C 0.9300
C15C C16C 1.388(5)
C15C H15C 0.9300
C16C H16C 0.9300
C18C C19C 1.444(6)
C18C H18G 0.9700
C18C H18H 0.9700
C19C H19J 0.9600
C19C H19K 0.9600
C19C H19L 0.9600

loop_
_geom_hbond_atom_site_label_D
_geom_hbond_atom_site_label_H
_geom_hbond_atom_site_label_A
_geom_hbond_distance_DH
_geom_hbond_distance_HA
_geom_hbond_distance_DA
_geom_hbond_angle_DHA
_geom_hbond_site_symmetry_A
N1 H1 O2A 0.84(4) 2.13(4) 2.957(4) 171(4) .
N2A H2A O1B 0.87(4) 2.08(4) 2.864(4) 151(4) .
N2C H2H O1A 0.84(4) 2.02(4) 2.848(4) 167(4) .
N1B H1G O2C 0.88(4) 2.05(4) 2.919(4) 166(4) .
N2 H2 O1C 0.85(4) 2.10(4) 2.889(4) 154(3) 1_545
N2B H2G O1 0.88(4) 2.15(4) 2.867(4) 138(3) .
N1C H1H O2B 0.91(4) 2.08(4) 2.996(4) 176(3) 1_565
N1A H1A O2 0.86(3) 2.05(3) 2.889(4) 165(3) 1_565

loop_
_geom_torsion_atom_site_label_1
_geom_torsion_atom_site_label_2
_geom_torsion_atom_site_label_3
_geom_torsion_atom_site_label_4
_geom_torsion
C4 N2 C1 O1 -175.0(4)
C4 N2 C1 N1 6.5(5)
C2 N1 C1 O1 -171.4(3)
C2 N1 C1 N2 7.1(5)
C1 N1 C2 C3 -10.4(5)
C1 N1 C2 C11 167.6(3)
N1 C2 C3 C17 -177.7(3)
C11 C2 C3 C17 4.5(5)
N1 C2 C3 C4 0.5(5)
C11 C2 C3 C4 -177.3(3)
C1 N2 C4 C3 -14.5(5)
C1 N2 C4 C5 109.4(4)
C2 C3 C4 N2 10.4(4)
C17 C3 C4 N2 -171.3(3)
C2 C3 C4 C5 -114.6(3)
C17 C3 C4 C5 63.8(4)
N2 C4 C5 C10 117.1(3)
C3 C4 C5 C10 -119.3(3)
N2 C4 C5 C6 -65.3(4)
C3 C4 C5 C6 58.3(4)
C10 C5 C6 C7 0.9(5)
C4 C5 C6 C7 -176.7(3)
C5 C6 C7 C8 0.3(6)
C6 C7 C8 C9 -1.7(7)
C7 C8 C9 C10 1.8(6)
C6 C5 C10 C9 -0.8(5)
C4 C5 C10 C9 176.8(3)
C8 C9 C10 C5 -0.5(6)
C3 C2 C11 C12 -118.6(4)
N1 C2 C11 C12 63.5(4)
C3 C2 C11 C16 60.6(5)
N1 C2 C11 C16 -117.3(3)
C16 C11 C12 C13 -2.2(5)
C2 C11 C12 C13 177.1(3)
C11 C12 C13 C14 1.8(6)
C12 C13 C14 C15 -0.4(7)
C13 C14 C15 C16 -0.5(7)
C14 C15 C16 C11 0.1(6)
C12 C11 C16 C15 1.2(5)
C2 C11 C16 C15 -178.0(3)
C18 O3 C17 O2 13.5(5)
C18 O3 C17 C3 -169.2(3)
C2 C3 C17 O2 -153.0(3)
C4 C3 C17 O2 28.7(5)
C2 C3 C17 O3 29.8(5)
C4 C3 C17 O3 -148.5(3)
C17 O3 C18 C19 163.6(5)
C4A N2A C1A O1A -169.8(3)
C4A N2A C1A N1A 11.8(5)
C2A N1A C1A O1A -160.1(3)
C2A N1A C1A N2A 18.3(5)
C1A N1A C2A C3A -18.3(5)
C1A N1A C2A C11A 161.3(3)
N1A C2A C3A C17A 163.5(3)
C11A C2A C3A C17A -16.0(6)
N1A C2A C3A C4A -10.8(5)
C11A C2A C3A C4A 169.6(3)
C1A N2A C4A C3A -36.1(4)
C1A N2A C4A C5A 89.1(4)
C2A C3A C4A N2A 34.5(4)
C17A C3A C4A N2A -140.4(3)
C2A C3A C4A C5A -90.6(4)
C17A C3A C4A C5A 94.6(4)
N2A C4A C5A C10A -47.3(5)
C3A C4A C5A C10A 75.3(4)
N2A C4A C5A C6A 133.5(4)
C3A C4A C5A C6A -104.0(4)
C10A C5A C6A C7A -1.3(6)
C4A C5A C6A C7A 178.0(4)
C5A C6A C7A C8A 0.1(8)
C6A C7A C8A C9A 1.0(9)
C7A C8A C9A C10A -0.8(9)
C6A C5A C10A C9A 1.4(7)
C4A C5A C10A C9A -177.8(4)
C8A C9A C10A C5A -0.4(8)
C3A C2A C11A C16A 121.9(4)
N1A C2A C11A C16A -57.6(4)
C3A C2A C11A C12A -60.7(5)
N1A C2A C11A C12A 119.7(3)
C16A C11A C12A C13A -0.8(5)
C2A C11A C12A C13A -178.2(3)
C11A C12A C13A C14A -1.1(5)
C12A C13A C14A C15A 1.8(6)
C13A C14A C15A C16A -0.5(6)
C12A C11A C16A C15A 2.1(5)
C2A C11A C16A C15A 179.5(3)
C14A C15A C16A C11A -1.5(5)
C18A O3A C17A O2A -0.8(5)
C18A O3A C17A C3A -176.1(3)
C2A C3A C17A O2A 178.7(4)
C4A C3A C17A O2A -6.9(5)
C2A C3A C17A O3A -6.1(5)
C4A C3A C17A O3A 168.4(3)
C17A O3A C18A C19A -154.9(3)
C4B N2B C1B O1B -169.5(4)
C4B N2B C1B N1B 11.3(5)
C2B N1B C1B O1B -164.1(4)
C2B N1B C1B N2B 15.2(5)
C1B N1B C2B C3B -16.6(5)
C1B N1B C2B C11B 163.8(3)
N1B C2B C3B C17B 167.3(3)
C11B C2B C3B C17B -13.1(6)
N1B C2B C3B C4B -7.6(5)
C11B C2B C3B C4B 171.9(3)
C1B N2B C4B C3B -31.5(5)
C1B N2B C4B C5B 94.3(4)
C2B C3B C4B N2B 28.4(4)
C17B C3B C4B N2B -147.1(3)
C2B C3B C4B C5B -96.9(4)
C17B C3B C4B C5B 87.6(4)
N2B C4B C5B C6B 117.2(4)
C3B C4B C5B C6B -119.5(3)
N2B C4B C5B C10B -60.7(5)
C3B C4B C5B C10B 62.6(5)
C10B C5B C6B C7B -0.8(6)
C4B C5B C6B C7B -178.8(3)
C5B C6B C7B C8B -0.7(6)
C6B C7B C8B C9B 2.1(7)
C7B C8B C9B C10B -2.1(9)
C8B C9B C10B C5B 0.7(9)
C6B C5B C10B C9B 0.8(7)
C4B C5B C10B C9B 178.8(5)
C3B C2B C11B C16B 114.5(4)
N1B C2B C11B C16B -65.9(4)
C3B C2B C11B C12B -67.6(5)
N1B C2B C11B C12B 112.0(4)
C16B C11B C12B C13B -1.7(5)
C2B C11B C12B C13B -179.7(3)
C11B C12B C13B C14B -0.5(6)
C12B C13B C14B C15B 1.6(6)
C13B C14B C15B C16B -0.5(6)
C14B C15B C16B C11B -1.7(6)
C12B C11B C16B C15B 2.8(5)
C2B C11B C16B C15B -179.2(3)
C18B O3B C17B O2B 3.1(5)
C18B O3B C17B C3B -173.9(3)
C2B C3B C17B O2B 178.7(4)
C4B C3B C17B O2B -6.2(5)
C2B C3B C17B O3B -4.3(5)
C4B C3B C17B O3B 170.8(3)
C17B O3B C18B C19B -159.4(4)
C4C N2C C1C O1C -172.3(3)
C4C N2C C1C N1C 8.2(5)
C2C N1C C1C O1C -169.0(3)
C2C N1C C1C N2C 10.6(5)
C1C N1C C2C C3C -13.9(5)
C1C N1C C2C C11C 163.2(3)
N1C C2C C3C C17C -177.2(3)
C11C C2C C3C C17C 6.1(5)
N1C C2C C3C C4C -1.0(5)
C11C C2C C3C C4C -177.7(3)
C1C N2C C4C C3C -20.4(5)
C1C N2C C4C C5C 101.9(4)
C2C C3C C4C N2C 16.0(4)
C17C C3C C4C N2C -167.5(3)
C2C C3C C4C C5C -108.6(3)
C17C C3C C4C C5C 67.9(3)
N2C C4C C5C C6C 129.4(3)
C3C C4C C5C C6C -107.9(4)
N2C C4C C5C C10C -54.9(4)
C3C C4C C5C C10C 67.8(4)
C10C C5C C6C C7C -1.0(6)
C4C C5C C6C C7C 174.7(3)
C5C C6C C7C C8C -0.1(7)
C6C C7C C8C C9C 1.3(7)
C7C C8C C9C C10C -1.3(7)
C8C C9C C10C C5C 0.2(7)
C6C C5C C10C C9C 1.0(6)
C4C C5C C10C C9C -174.9(4)
C3C C2C C11C C12C 62.5(5)
N1C C2C C11C C12C -114.5(4)
C3C C2C C11C C16C -118.2(4)
N1C C2C C11C C16C 64.9(4)
C16C C11C C12C C13C 1.2(6)
C2C C11C C12C C13C -179.4(4)
C11C C12C C13C C14C 0.2(7)
C12C C13C C14C C15C -0.3(8)
C13C C14C C15C C16C -0.9(8)
C12C C11C C16C C15C -2.5(6)
C2C C11C C16C C15C 178.2(4)
C14C C15C C16C C11C 2.4(7)
C18C O3C C17C O2C 8.7(5)
C18C O3C C17C C3C -174.8(3)
C2C C3C C17C O2C -157.8(4)
C4C C3C C17C O2C 25.8(5)
C2C C3C C17C O3C 25.7(5)
C4C C3C C17C O3C -150.7(3)
C17C O3C C18C C19C 160.7(4)
